data_7712650
loop_
_publ_author_name
'Zhu, Zi-Yi'
'Wang, Zirui'
'Li, Qiao-Hong'
'Ma, Zhi-Zhou'
'Wang, Fei'
'Zhang, Jian'

_publ_section_title
;
 Porphyrin Metal-Organic Frameworks with Bilayer and Pillar-layered
 Frameworks for Third-order Nonlinear Optical Properties
;
_journal_name_full 'Dalton Transactions'
_journal_paper_doi 10.1039/D3DT00440F
_journal_year 2023
_chemical_formula_moiety 'C60 H40 N6 O11 Zn3, C4 H8 O2'
_chemical_formula_sum 'C64 H48 N6 O13 Zn3'
_chemical_formula_weight 1305.19
_space_group_crystal_system triclinic
_space_group_IT_number 2
_space_group_name_Hall '-P 1'
_space_group_name_H-M_alt 'P -1'
_atom_sites_solution_hydrogens mixed
_atom_sites_solution_primary dual
_audit_creation_date 2023-01-08
_audit_creation_method
;
Olex2 1.3-alpha
(compiled 2020.11.12 svn.r5f609507 for OlexSys, GUI svn.r6408)
;
_audit_update_record
;
2023-01-09 deposited with the CCDC.	2023-03-17 downloaded from the CCDC.
;
_cell_angle_alpha 118.127(4)
_cell_angle_beta 90.188(3)
_cell_angle_gamma 108.145(3)
_cell_formula_units_Z 2
_cell_length_a 16.6123(5)
_cell_length_b 16.6936(6)
_cell_length_c 16.7212(6)
_cell_measurement_reflns_used 12636
_cell_measurement_temperature 100.00(10)
_cell_measurement_theta_max 74.9050
_cell_measurement_theta_min 2.7880
_cell_volume 3823.3(3)
_computing_cell_refinement 'CrysAlisPro 1.171.40.84a (Rigaku OD, 2020)'
_computing_data_collection 'CrysAlisPro 1.171.40.84a (Rigaku OD, 2020)'
_computing_data_reduction 'CrysAlisPro 1.171.40.84a (Rigaku OD, 2020)'
_computing_molecular_graphics 'Olex2 1.3-alpha (Dolomanov et al., 2009)'
_computing_publication_material 'Olex2 1.3-alpha (Dolomanov et al., 2009)'
_computing_structure_refinement 'SHELXL 2014/7 (Sheldrick, 2015)'
_computing_structure_solution 'SHELXT 2014/5 (Sheldrick, 2014)'
_diffrn_ambient_environment N~2~
_diffrn_ambient_temperature 100.00(10)
_diffrn_detector 'CCD plate'
_diffrn_detector_area_resol_mean 10.3468
_diffrn_detector_type Atlas
_diffrn_measured_fraction_theta_full 0.999
_diffrn_measured_fraction_theta_max 0.973
_diffrn_measurement_details
;
List of Runs (angles in degrees, time in seconds):

  # Type    Start    End  Width  t~exp~   \w     \q     \k     \f   Frames
#--------------------------------------------------------------------------
  1  \w    -63.00  29.00   1.00    1.00    --  -41.54  57.00 150.00   92
  2  \w   -113.00 -17.00   1.00    1.00    --  -41.54 -57.00   0.00   96
  3  \w      8.00  61.00   1.00    1.00    --   41.54 -99.00-150.00   53
  4  \w     82.00 113.00   1.00    1.00    --   41.54  38.00  60.00   31
  5  \w     56.00  82.00   1.00    1.00    --   41.54 -99.00 -90.00   26
  6  \w     20.00  83.00   1.00    1.00    --   41.54  57.00 -60.00   63
  7  \w     49.00 109.00   1.00    1.00    --  108.23-111.00-150.00   60
  8  \w     34.00 110.00   1.00    1.00    --  108.23 -30.00-150.00   76
  9  \w    109.00 159.00   1.00    1.00    --  108.23 111.00 150.00   50
 10  \w     62.00  87.00   1.00    1.00    --  108.23 178.00  30.00   25
 11  \w     99.00 124.00   1.00    1.00    --  108.23 178.00  30.00   25
 12  \w     56.00 109.00   1.00    1.00    --  108.23-111.00   0.00   53
 13  \w     99.00 141.00   1.00    1.00    --  108.23 -77.00 120.00   42
 14  \w     40.00 109.00   1.00    1.00    --  108.23-111.00 120.00   69
 15  \w    109.00 135.00   1.00    1.00    --  108.23  77.00 -60.00   26
 16  \w    106.00 177.00   1.00    1.00    --  108.23 111.00 120.00   71
 17  \w     67.00  97.00   1.00    1.00    --  108.23-111.00  60.00   30
 18  \w     61.00 103.00   1.00    1.00    --  108.23-111.00 -60.00   42
 19  \w     84.00 168.00   1.00    1.00    --  108.23  45.00-120.00   84
 20  \w     53.00  79.00   1.00    1.00    --  108.23 -77.00 120.00   26
 21  \w    111.00 166.00   1.00    1.00    --  108.23 111.00-180.00   55
 22  \w     33.00 136.00   1.00    1.00    --  108.23 -30.00  60.00  103
;
_diffrn_measurement_device 'four-circle diffractometer'
_diffrn_measurement_device_type 'SuperNova, Dual, Cu at home/near, Atlas'
_diffrn_measurement_method '\w scans'
_diffrn_orient_matrix_type 'CrysAlisPro convention (1999,Acta A55,543-557)'
_diffrn_orient_matrix_UB_11 -0.0785816000
_diffrn_orient_matrix_UB_12 -0.0477949000
_diffrn_orient_matrix_UB_13 -0.0771045000
_diffrn_orient_matrix_UB_21 -0.0602832000
_diffrn_orient_matrix_UB_22 0.0061294000
_diffrn_orient_matrix_UB_23 0.0708284000
_diffrn_orient_matrix_UB_31 0.0054798000
_diffrn_orient_matrix_UB_32 0.1010233000
_diffrn_orient_matrix_UB_33 0.0177149000
_diffrn_radiation_monochromator mirror
_diffrn_radiation_probe x-ray
_diffrn_radiation_type 'Cu K\a'
_diffrn_radiation_wavelength 1.54184
_diffrn_reflns_av_R_equivalents 0.0364
_diffrn_reflns_av_unetI/netI 0.0431
_diffrn_reflns_Laue_measured_fraction_full 0.999
_diffrn_reflns_Laue_measured_fraction_max 0.973
_diffrn_reflns_limit_h_max 18
_diffrn_reflns_limit_h_min -20
_diffrn_reflns_limit_k_max 20
_diffrn_reflns_limit_k_min -13
_diffrn_reflns_limit_l_max 20
_diffrn_reflns_limit_l_min -20
_diffrn_reflns_number 28712
_diffrn_reflns_point_group_measured_fraction_full 0.999
_diffrn_reflns_point_group_measured_fraction_max 0.973
_diffrn_reflns_theta_full 67.684
_diffrn_reflns_theta_max 75.036
_diffrn_reflns_theta_min 2.845
_diffrn_source 'micro-focus sealed X-ray tube'
_diffrn_source_type 'SuperNova (Cu) X-ray Source'
_exptl_absorpt_coefficient_mu 1.551
_exptl_absorpt_correction_T_max 1.00000
_exptl_absorpt_correction_T_min 0.86581
_exptl_absorpt_correction_type multi-scan
_exptl_absorpt_process_details
;
CrysAlisPro 1.171.40.84a (Rigaku Oxford Diffraction, 2020)
Empirical absorption correction using spherical harmonics,
implemented in SCALE3 ABSPACK scaling algorithm.
;
_exptl_crystal_colour 'metallic reddish red'
_exptl_crystal_colour_lustre metallic
_exptl_crystal_colour_modifier reddish
_exptl_crystal_colour_primary red
_exptl_crystal_density_diffrn 1.134
_exptl_crystal_description block
_exptl_crystal_F_000 1336
_exptl_crystal_size_max 0.1
_exptl_crystal_size_mid 0.1
_exptl_crystal_size_min 0.1
_refine_diff_density_max 0.978
_refine_diff_density_min -0.605
_refine_diff_density_rms 0.106
_refine_ls_extinction_coef 0.00048(5)
_refine_ls_extinction_expression Fc^*^=kFc[1+0.001xFc^2^\l^3^/sin(2\q)]^-1/4^
_refine_ls_extinction_method 'SHELXL-2014/7 (Sheldrick 2014'
_refine_ls_goodness_of_fit_ref 0.799
_refine_ls_hydrogen_treatment constr
_refine_ls_matrix_type full
_refine_ls_number_parameters 776
_refine_ls_number_reflns 15324
_refine_ls_number_restraints 1
_refine_ls_restrained_S_all 0.799
_refine_ls_R_factor_all 0.0630
_refine_ls_R_factor_gt 0.0547
_refine_ls_shift/su_max 0.001
_refine_ls_shift/su_mean 0.000
_refine_ls_structure_factor_coef Fsqd
_refine_ls_weighting_details 'w=1/[\s^2^(Fo^2^)+(0.0966P)^2^+18.6490P] where P=(Fo^2^+2Fc^2^)/3'
_refine_ls_weighting_scheme calc
_refine_ls_wR_factor_gt 0.1514
_refine_ls_wR_factor_ref 0.1595
_reflns_Friedel_coverage 0.000
_reflns_number_gt 12699
_reflns_number_total 15324
_reflns_threshold_expression 'I > 2\s(I)'
_cod_data_source_file d3dt00440f2.cif
_cod_data_source_block zzy-7-2-2
_cod_database_code 7712650
_shelx_shelxl_version_number 2014/7
_chemical_oxdiff_formula 'Zn C N O'
_shelx_space_group_comment
;
The symmetry employed for this shelxl refinement is uniquely defined
by the following loop, which should always be used as a source of
symmetry information in preference to the above space-group names.
They are only intended as comments.
;
_shelx_estimated_absorpt_t_max 0.860
_shelx_estimated_absorpt_t_min 0.860
_reflns_odcompleteness_completeness 99.97
_reflns_odcompleteness_iscentric 1
_reflns_odcompleteness_theta 68.13
_olex2_refinement_description
;
1. Fixed Uiso
 At 1.2 times of:
  All C(H) groups, All C(H,H) groups, All N(H) groups
 At 1.5 times of:
  All O(H,H) groups
2. Restrained distances
 O4-H4B
 0.856 with sigma of 0.02
3.a Riding coordinates:
 O4(H4A,H4B)
3.b Secondary CH2 refined with riding coordinates:
 C7(H7A,H7B), C57(H57A,H57B), C29(H29A,H29B), C59(H59A,H59B), C15(H15A,H15B),
 C61(H61A,H61B), C31(H31A,H31B), C63(H63A,H63B)
3.c Aromatic/amide H refined with riding coordinates:
 N5(H5), C14(H14), C20(H20), C26(H26), C36(H36), C40(H40), C44(H44), C46(H46),
 C50(H50), C54(H54), C58(H58), C60(H60), C62(H62), C64(H64), C9(H9), C39(H39),
 C5(H5A), C21(H21), C43(H43), C11(H11), C45(H45), C47(H47), C3(H3), C49(H49),
 C25(H25), C51(H51), C13(H13), C53(H53), C27(H27), C55(H55)
;
_smtbx_masks_void_probe_radius 1.2
_smtbx_masks_void_truncation_radius 1.2
_olex2_date_sample_data_collection 2021-06-27
_olex2_submission_special_instructions 'No special instructions were received'
_oxdiff_exptl_absorpt_empirical_details
;
Empirical correction (ABSPACK) includes:
- Absorption correction using spherical harmonics
- Frame scaling
;
_oxdiff_exptl_absorpt_empirical_full_max 1.244
_oxdiff_exptl_absorpt_empirical_full_min 0.735

loop_
_space_group_symop_operation_xyz
'x, y, z'
'-x, -y, -z'

loop_
_atom_site_label
_atom_site_type_symbol
_atom_site_fract_x
_atom_site_fract_y
_atom_site_fract_z
_atom_site_U_iso_or_equiv
_atom_site_adp_type
_atom_site_occupancy
_atom_site_site_symmetry_order
_atom_site_calc_flag
_atom_site_refinement_flags_posn
_atom_site_refinement_flags_adp
_atom_site_refinement_flags_occupancy
_atom_site_disorder_assembly
_atom_site_disorder_group
Zn1 Zn 1.02208(2) 0.57422(3) 0.90414(3) 0.01254(10) Uani 1 1 d . . . . .
Zn3 Zn 0.08656(2) 0.78736(3) -0.00611(3) 0.01289(10) Uani 1 1 d . . . . .
Zn2 Zn 0.55537(2) 0.68507(3) 0.45468(3) 0.01507(11) Uani 1 1 d . . . . .
O1 O 0.96436(14) 0.61799(16) 0.02176(15) 0.0181(4) Uani 1 1 d . . . . .
O3 O 1.00190(14) 0.74189(16) 0.87946(15) 0.0192(5) Uani 1 1 d . . . . .
O4 O 0.98060(14) 0.43305(16) 0.86054(16) 0.0196(5) Uani 1 1 d D . . . .
H4A H 1.0073 0.4223 0.8962 0.029 Uiso 1 1 d R U . . .
H4B H 0.9279 0.4137 0.8661 0.029 Uiso 1 1 d DR U . . .
O6 O 0.09976(14) 0.58738(16) 0.81527(15) 0.0198(5) Uani 1 1 d . . . . .
O8 O 0.97514(14) 0.76807(16) 0.05445(16) 0.0190(5) Uani 1 1 d . . . . .
O10 O 0.17292(14) 0.74650(16) 0.90948(15) 0.0200(5) Uani 1 1 d . . . . .
O11 O 0.14857(14) 0.76988(16) 0.08729(15) 0.0187(4) Uani 1 1 d . . . . .
O5 O 0.92868(14) 0.58648(16) 0.83843(16) 0.0198(5) Uani 1 1 d . . . . .
O2 O 0.12644(14) 0.61194(16) -0.00574(15) 0.0182(4) Uani 1 1 d . . . . .
N1 N 0.42948(15) 0.67675(19) 0.45125(17) 0.0143(5) Uani 1 1 d . . . . .
O7 O 0.61593(17) 0.84588(18) 0.54973(17) 0.0274(5) Uani 1 1 d . . . . .
N4 N 0.67323(16) 0.66975(19) 0.44385(18) 0.0157(5) Uani 1 1 d . . . . .
N6 N 0.54579(17) 0.64960(19) 0.55720(17) 0.0160(5) Uani 1 1 d . . . . .
N3 N 0.55402(17) 0.6907(2) 0.33467(18) 0.0179(5) Uani 1 1 d . . . . .
N2 N 0.13905(17) 0.93042(19) 0.03806(18) 0.0170(5) Uani 1 1 d . . . . .
N5 N 0.1671(2) 1.0813(2) 0.0661(2) 0.0251(6) Uani 1 1 d . . . . .
H5 H 0.1588 1.1314 0.0702 0.030 Uiso 1 1 calc R U . . .
C1 C 0.4786(2) 0.6434(2) 0.6034(2) 0.0177(6) Uani 1 1 d . . . . .
O13 O 0.8293(3) 0.0072(2) 0.6392(2) 0.0537(9) Uani 1 1 d . . . . .
C4 C 0.4035(2) 0.6595(2) 0.5882(2) 0.0180(6) Uani 1 1 d . . . . .
O9 O 0.5398(2) 0.9880(2) 0.6015(3) 0.0546(9) Uani 1 1 d . . . . .
C6 C 0.7222(2) 0.6642(2) 0.5060(2) 0.0176(6) Uani 1 1 d . . . . .
C8 C 0.6203(2) 0.6940(3) 0.2865(2) 0.0208(6) Uani 1 1 d . . . . .
C10 C 0.6922(2) 0.6491(2) 0.5784(2) 0.0169(6) Uani 1 1 d . . . . .
C12 C 0.3819(2) 0.6886(2) 0.3926(2) 0.0167(6) Uani 1 1 d . . . . .
C14 C 0.8063(2) 0.6712(2) 0.4816(2) 0.0215(7) Uani 1 1 d . . . . .
H14 H 0.8519 0.6704 0.5134 0.026 Uiso 1 1 calc R U . . .
C16 C 0.7622(2) 0.6908(2) 0.2443(2) 0.0183(6) Uani 1 1 d . . . . .
C18 C 0.3804(2) 0.6747(2) 0.5175(2) 0.0175(6) Uani 1 1 d . . . . .
C20 C 0.8060(2) 0.5721(2) 0.7130(2) 0.0194(6) Uani 1 1 d . . . . .
H20 H 0.7984 0.5179 0.7192 0.023 Uiso 1 1 calc R U . . .
C22 C 0.94434(19) 0.6929(2) 0.0629(2) 0.0164(6) Uani 1 1 d . . . . .
C24 C 0.3437(2) 0.6965(2) 0.2533(2) 0.0186(6) Uani 1 1 d . . . . .
C26 C 0.2241(2) 0.6083(2) 0.1268(2) 0.0195(6) Uani 1 1 d . . . . .
H26 H 0.1839 0.5495 0.0822 0.023 Uiso 1 1 calc R U . . .
C28 C 0.6092(2) 0.6379(2) 0.5987(2) 0.0175(6) Uani 1 1 d . . . . .
C30 C 0.8773(2) 0.6568(2) 0.7649(2) 0.0183(6) Uani 1 1 d . . . . .
C32 C 0.8797(2) 0.6921(2) 0.1250(2) 0.0172(6) Uani 1 1 d . . . . .
C34 C 0.3421(2) 0.6609(2) 0.6541(2) 0.0184(6) Uani 1 1 d . . . . .
C36 C 0.2826(2) 0.6101(2) 0.1875(2) 0.0238(7) Uani 1 1 d . . . . .
H36 H 0.2807 0.5521 0.1838 0.029 Uiso 1 1 calc R U . . .
C38 C 0.2258(2) 0.6957(2) 0.1331(2) 0.0165(6) Uani 1 1 d . . . . .
C40 C 0.2853(2) 0.7827(2) 0.2013(2) 0.0200(6) Uani 1 1 d . . . . .
H40 H 0.2855 0.8411 0.2076 0.024 Uiso 1 1 calc R U . . .
C42 C 0.7565(2) 0.6492(2) 0.6414(2) 0.0168(6) Uani 1 1 d . . . . .
C44 C 0.7811(2) 0.6078(3) 0.1883(2) 0.0216(7) Uani 1 1 d . . . . .
H44 H 0.7546 0.5515 0.1912 0.026 Uiso 1 1 calc R U . . .
C46 C 0.3018(2) 0.6878(3) 0.4989(2) 0.0223(7) Uani 1 1 d . . . . .
H46 H 0.2584 0.6910 0.5341 0.027 Uiso 1 1 calc R U . . .
C48 C 0.94037(19) 0.6618(2) 0.8334(2) 0.0164(6) Uani 1 1 d . . . . .
C50 C 0.8388(2) 0.6078(2) 0.1284(2) 0.0198(6) Uani 1 1 d . . . . .
H50 H 0.8500 0.5515 0.0907 0.024 Uiso 1 1 calc R U . . .
C52 C 0.6994(2) 0.6885(2) 0.3077(2) 0.0177(6) Uani 1 1 d . . . . .
C54 C 0.8888(2) 0.7363(2) 0.7534(2) 0.0188(6) Uani 1 1 d . . . . .
H54 H 0.9371 0.7923 0.7865 0.023 Uiso 1 1 calc R U . . .
C56 C 0.4079(2) 0.6946(2) 0.3149(2) 0.0189(6) Uani 1 1 d . . . . .
C58 C 0.3022(2) 0.6944(2) 0.4239(2) 0.0228(7) Uani 1 1 d . . . . .
H58 H 0.2586 0.7016 0.3958 0.027 Uiso 1 1 calc R U . . .
C60 C 0.7460(2) 0.5687(2) 0.6518(2) 0.0207(6) Uani 1 1 d . . . . .
H60 H 0.6986 0.5121 0.6176 0.025 Uiso 1 1 calc R U . . .
C62 C 0.5954(2) 0.7019(3) 0.2077(2) 0.0277(8) Uani 1 1 d . . . . .
H62 H 0.6286 0.7051 0.1639 0.033 Uiso 1 1 calc R U . . .
C64 C 0.8076(2) 0.6789(2) 0.4072(2) 0.0221(7) Uani 1 1 d . . . . .
H64 H 0.8538 0.6838 0.3763 0.027 Uiso 1 1 calc R U . . .
C2 C 0.2260(2) 0.6639(2) 0.7753(2) 0.0179(6) Uani 1 1 d . . . . .
C33 C 0.2278(2) 0.9831(2) 0.0719(2) 0.0220(7) Uani 1 1 d . . . . .
C17 C 0.7235(2) 0.6785(2) 0.3816(2) 0.0183(6) Uani 1 1 d . . . . .
O12 O 0.9466(2) -0.0721(3) 0.6646(3) 0.0643(10) Uani 1 1 d . . . . .
C35 C 0.16161(19) 0.6659(2) 0.8382(2) 0.0162(6) Uani 1 1 d . . . . .
C9 C 0.8291(2) 0.7330(2) 0.6927(2) 0.0198(6) Uani 1 1 d . . . . .
H9 H 0.8373 0.7871 0.6861 0.024 Uiso 1 1 calc R U . . .
C37 C 0.1062(2) 0.9929(2) 0.0353(2) 0.0216(7) Uani 1 1 d . . . . .
C19 C 0.1625(2) 0.6928(2) 0.0666(2) 0.0157(6) Uani 1 1 d . . . . .
C39 C 0.8613(2) 0.7757(3) 0.1805(2) 0.0226(7) Uani 1 1 d . . . . .
H39 H 0.8880 0.8321 0.1779 0.027 Uiso 1 1 calc R U . . .
C5 C 0.4981(2) 0.6225(3) 0.6742(2) 0.0236(7) Uani 1 1 d . . . . .
H5A H 0.4621 0.6126 0.7137 0.028 Uiso 1 1 calc R U . . .
C41 C 0.4888(2) 0.6965(2) 0.2896(2) 0.0203(6) Uani 1 1 d . . . . .
C21 C 0.8030(2) 0.7747(3) 0.2396(2) 0.0239(7) Uani 1 1 d . . . . .
H21 H 0.7912 0.8306 0.2766 0.029 Uiso 1 1 calc R U . . .
C43 C 0.5142(2) 0.7036(3) 0.2106(2) 0.0294(8) Uani 1 1 d . . . . .
H43 H 0.4813 0.7085 0.1692 0.035 Uiso 1 1 calc R U . . .
C11 C 0.3450(2) 0.7832(3) 0.2606(2) 0.0241(7) Uani 1 1 d . . . . .
H11 H 0.3857 0.8417 0.3051 0.029 Uiso 1 1 calc R U . . .
C45 C 0.0149(2) 0.9678(3) 0.0033(3) 0.0307(8) Uani 1 1 d . . . . .
H45 H -0.0237 0.9063 -0.0128 0.037 Uiso 1 1 calc R U . . .
C23 C 0.2445(2) 1.0778(3) 0.0898(3) 0.0264(7) Uani 1 1 d . . . . .
C47 C 0.5787(2) 0.6200(3) 0.6721(2) 0.0223(7) Uani 1 1 d . . . . .
H47 H 0.6090 0.6089 0.7105 0.027 Uiso 1 1 calc R U . . .
C3 C 0.2939(2) 0.9533(3) 0.0851(3) 0.0291(8) Uani 1 1 d . . . . .
H3 H 0.2832 0.8901 0.0727 0.035 Uiso 1 1 calc R U . . .
C49 C 0.2204(3) 0.5781(3) 0.6985(3) 0.0344(9) Uani 1 1 d . . . . .
H49 H 0.1780 0.5203 0.6871 0.041 Uiso 1 1 calc R U . . .
C25 C 0.2776(3) 0.5770(3) 0.6377(3) 0.0388(10) Uani 1 1 d . . . . .
H25 H 0.2720 0.5186 0.5852 0.047 Uiso 1 1 calc R U . . .
C51 C 0.3274(3) 1.1477(3) 0.1238(3) 0.0407(10) Uani 1 1 d . . . . .
H51 H 0.3385 1.2109 0.1360 0.049 Uiso 1 1 calc R U . . .
C13 C 0.3502(3) 0.7463(3) 0.7333(3) 0.0382(10) Uani 1 1 d . . . . .
H13 H 0.3947 0.8033 0.7463 0.046 Uiso 1 1 calc R U . . .
C53 C 0.3760(3) 1.0225(3) 0.1177(3) 0.0400(10) Uani 1 1 d . . . . .
H53 H 0.4221 1.0052 0.1262 0.048 Uiso 1 1 calc R U . . .
C27 C 0.2925(3) 0.7484(3) 0.7941(3) 0.0411(11) Uani 1 1 d . . . . .
H27 H 0.2987 0.8065 0.8472 0.049 Uiso 1 1 calc R U . . .
C55 C 0.3914(3) 1.1182(3) 0.1382(4) 0.0450(11) Uani 1 1 d . . . . .
H55 H 0.4472 1.1632 0.1624 0.054 Uiso 1 1 calc R U . . .
C7 C 0.5215(3) 0.9241(3) 0.6375(4) 0.0493(12) Uani 1 1 d . . . . .
H7A H 0.4709 0.8675 0.5992 0.059 Uiso 1 1 calc R U . . .
H7B H 0.5091 0.9564 0.6991 0.059 Uiso 1 1 calc R U . . .
C57 C 0.8408(4) 0.0008(4) 0.7200(3) 0.0506(12) Uani 1 1 d . . . . .
H57A H 0.7986 -0.0590 0.7118 0.061 Uiso 1 1 calc R U . . .
H57B H 0.8312 0.0546 0.7718 0.061 Uiso 1 1 calc R U . . .
C29 C 0.5969(3) 0.8922(3) 0.6409(3) 0.0417(10) Uani 1 1 d . . . . .
H29A H 0.6468 0.9482 0.6819 0.050 Uiso 1 1 calc R U . . .
H29B H 0.5827 0.8473 0.6644 0.050 Uiso 1 1 calc R U . . .
C59 C 0.5604(4) 0.9417(4) 0.5107(4) 0.0547(13) Uani 1 1 d . . . . .
H59A H 0.5744 0.9864 0.4870 0.066 Uiso 1 1 calc R U . . .
H59B H 0.5110 0.8852 0.4692 0.066 Uiso 1 1 calc R U . . .
C15 C 0.6356(3) 0.9111(3) 0.5150(3) 0.0415(10) Uani 1 1 d . . . . .
H15A H 0.6493 0.8799 0.4539 0.050 Uiso 1 1 calc R U . . .
H15B H 0.6856 0.9679 0.5546 0.050 Uiso 1 1 calc R U . . .
C61 C 0.9285(4) 0.0027(4) 0.7405(4) 0.0604(14) Uani 1 1 d . . . . .
H61A H 0.9705 0.0651 0.7550 0.072 Uiso 1 1 calc R U . . .
H61B H 0.9331 -0.0053 0.7940 0.072 Uiso 1 1 calc R U . . .
C31 C 0.9338(4) -0.0665(4) 0.5828(4) 0.0643(16) Uani 1 1 d . . . . .
H31A H 0.9441 -0.1200 0.5311 0.077 Uiso 1 1 calc R U . . .
H31B H 0.9748 -0.0063 0.5906 0.077 Uiso 1 1 calc R U . . .
C63 C 0.8448(4) -0.0708(4) 0.5628(4) 0.0613(15) Uani 1 1 d . . . . .
H63A H 0.8377 -0.0660 0.5078 0.074 Uiso 1 1 calc R U . . .
H63B H 0.8036 -0.1324 0.5517 0.074 Uiso 1 1 calc R U . . .

loop_
_atom_site_aniso_label
_atom_site_aniso_U_11
_atom_site_aniso_U_22
_atom_site_aniso_U_33
_atom_site_aniso_U_23
_atom_site_aniso_U_13
_atom_site_aniso_U_12
Zn1 0.0129(2) 0.0161(2) 0.01191(19) 0.00852(16) 0.00203(15) 0.00661(15)
Zn3 0.0132(2) 0.0153(2) 0.01226(19) 0.00767(16) 0.00186(15) 0.00622(15)
Zn2 0.0127(2) 0.0234(2) 0.0125(2) 0.01036(17) 0.00248(15) 0.00821(16)
O1 0.0198(11) 0.0239(11) 0.0194(11) 0.0142(9) 0.0103(9) 0.0128(9)
O3 0.0170(11) 0.0219(11) 0.0190(11) 0.0111(9) -0.0027(9) 0.0058(9)
O4 0.0183(11) 0.0199(11) 0.0230(12) 0.0131(9) 0.0022(9) 0.0060(9)
O6 0.0199(11) 0.0211(11) 0.0163(11) 0.0097(9) 0.0058(9) 0.0041(9)
O8 0.0197(11) 0.0232(11) 0.0237(11) 0.0159(10) 0.0092(9) 0.0124(9)
O10 0.0186(11) 0.0217(11) 0.0181(11) 0.0087(9) 0.0059(9) 0.0072(9)
O11 0.0220(11) 0.0209(11) 0.0150(10) 0.0091(9) 0.0000(9) 0.0096(9)
O5 0.0171(11) 0.0208(11) 0.0257(12) 0.0151(10) -0.0017(9) 0.0059(9)
O2 0.0182(11) 0.0198(11) 0.0163(10) 0.0081(9) -0.0012(8) 0.0077(9)
N1 0.0085(11) 0.0202(13) 0.0139(12) 0.0086(10) -0.0005(9) 0.0046(10)
O7 0.0299(13) 0.0218(12) 0.0248(12) 0.0085(10) 0.0030(10) 0.0073(10)
N4 0.0114(12) 0.0225(13) 0.0169(12) 0.0111(11) 0.0020(10) 0.0083(10)
N6 0.0163(12) 0.0219(13) 0.0141(12) 0.0111(11) 0.0043(10) 0.0087(10)
N3 0.0149(12) 0.0299(14) 0.0126(12) 0.0115(11) 0.0018(10) 0.0109(11)
N2 0.0166(13) 0.0172(13) 0.0187(13) 0.0087(11) 0.0017(10) 0.0080(10)
N5 0.0298(16) 0.0148(13) 0.0320(16) 0.0120(12) -0.0005(12) 0.0087(12)
C1 0.0182(15) 0.0217(15) 0.0125(14) 0.0082(12) 0.0035(11) 0.0065(12)
O13 0.079(3) 0.0453(19) 0.0396(18) 0.0179(15) 0.0069(17) 0.0302(18)
C4 0.0175(15) 0.0192(15) 0.0143(14) 0.0073(12) 0.0018(12) 0.0047(12)
O9 0.056(2) 0.0314(16) 0.062(2) 0.0103(15) -0.0024(17) 0.0198(15)
C6 0.0180(15) 0.0224(15) 0.0160(14) 0.0115(13) 0.0005(12) 0.0084(12)
C8 0.0218(16) 0.0293(17) 0.0149(15) 0.0128(13) 0.0040(12) 0.0107(14)
C10 0.0181(15) 0.0216(15) 0.0139(14) 0.0097(12) 0.0033(12) 0.0090(12)
C12 0.0153(14) 0.0195(15) 0.0162(14) 0.0095(12) -0.0003(11) 0.0061(12)
C14 0.0097(14) 0.0262(17) 0.0276(17) 0.0113(14) -0.0016(12) 0.0083(12)
C16 0.0161(14) 0.0261(16) 0.0149(14) 0.0113(13) 0.0032(12) 0.0082(13)
C18 0.0149(14) 0.0195(15) 0.0170(15) 0.0087(12) 0.0041(12) 0.0058(12)
C20 0.0178(15) 0.0201(15) 0.0225(16) 0.0124(13) -0.0008(12) 0.0066(13)
C22 0.0150(14) 0.0244(16) 0.0160(14) 0.0130(13) 0.0041(11) 0.0099(12)
C24 0.0180(15) 0.0270(17) 0.0150(14) 0.0126(13) 0.0004(12) 0.0098(13)
C26 0.0163(15) 0.0206(15) 0.0222(16) 0.0130(13) -0.0060(12) 0.0035(12)
C28 0.0202(15) 0.0194(15) 0.0138(14) 0.0080(12) -0.0001(12) 0.0087(12)
C30 0.0199(15) 0.0203(15) 0.0159(14) 0.0097(12) 0.0012(12) 0.0077(13)
C32 0.0181(15) 0.0232(16) 0.0167(14) 0.0122(13) 0.0064(12) 0.0115(13)
C34 0.0205(15) 0.0230(16) 0.0168(15) 0.0122(13) 0.0035(12) 0.0101(13)
C36 0.0262(17) 0.0221(16) 0.0283(17) 0.0166(14) -0.0026(14) 0.0082(14)
C38 0.0169(14) 0.0209(15) 0.0162(14) 0.0122(12) 0.0024(12) 0.0072(12)
C40 0.0240(16) 0.0192(15) 0.0195(15) 0.0116(13) 0.0002(13) 0.0080(13)
C42 0.0164(14) 0.0215(15) 0.0159(14) 0.0106(12) 0.0033(12) 0.0086(12)
C44 0.0225(16) 0.0260(17) 0.0229(16) 0.0153(14) 0.0091(13) 0.0117(14)
C46 0.0125(14) 0.0296(18) 0.0280(17) 0.0134(15) 0.0018(12) 0.0131(13)
C48 0.0146(14) 0.0236(16) 0.0142(14) 0.0110(12) 0.0034(11) 0.0079(12)
C50 0.0201(15) 0.0247(16) 0.0196(15) 0.0127(13) 0.0062(12) 0.0112(13)
C52 0.0170(15) 0.0241(16) 0.0147(14) 0.0105(12) 0.0063(12) 0.0094(12)
C54 0.0168(15) 0.0195(15) 0.0191(15) 0.0104(13) -0.0004(12) 0.0041(12)
C56 0.0185(15) 0.0218(15) 0.0170(15) 0.0111(13) -0.0003(12) 0.0057(12)
C58 0.0131(15) 0.0270(17) 0.0298(18) 0.0138(15) 0.0043(13) 0.0096(13)
C60 0.0183(15) 0.0227(16) 0.0197(15) 0.0104(13) -0.0016(12) 0.0059(13)
C62 0.0277(18) 0.049(2) 0.0200(16) 0.0235(16) 0.0102(14) 0.0190(17)
C64 0.0127(15) 0.0228(16) 0.0308(18) 0.0129(14) 0.0050(13) 0.0068(12)
C2 0.0156(14) 0.0247(16) 0.0163(14) 0.0122(13) 0.0058(12) 0.0074(12)
C33 0.0207(16) 0.0195(16) 0.0220(16) 0.0097(13) -0.0013(13) 0.0032(13)
C17 0.0198(15) 0.0225(16) 0.0172(15) 0.0111(13) 0.0062(12) 0.0110(13)
O12 0.050(2) 0.068(3) 0.077(3) 0.036(2) 0.014(2) 0.0231(19)
C35 0.0155(14) 0.0221(15) 0.0140(14) 0.0099(12) 0.0035(11) 0.0090(12)
C9 0.0173(15) 0.0197(15) 0.0215(16) 0.0120(13) -0.0043(12) 0.0027(12)
C37 0.0225(17) 0.0179(15) 0.0222(16) 0.0080(13) -0.0006(13) 0.0076(13)
C19 0.0171(14) 0.0195(15) 0.0140(14) 0.0115(12) 0.0033(11) 0.0057(12)
C39 0.0270(17) 0.0233(16) 0.0224(16) 0.0135(14) 0.0099(14) 0.0113(14)
C5 0.0253(17) 0.0320(18) 0.0194(16) 0.0159(14) 0.0061(13) 0.0124(15)
C41 0.0197(16) 0.0256(16) 0.0171(15) 0.0115(13) -0.0006(12) 0.0086(13)
C21 0.0257(17) 0.0287(18) 0.0243(17) 0.0148(14) 0.0119(14) 0.0155(15)
C43 0.0274(18) 0.047(2) 0.0225(17) 0.0217(17) 0.0046(14) 0.0166(17)
C11 0.0245(17) 0.0239(17) 0.0180(16) 0.0082(13) -0.0043(13) 0.0050(14)
C45 0.0220(17) 0.0222(17) 0.046(2) 0.0144(16) -0.0016(16) 0.0099(14)
C23 0.0227(17) 0.0235(17) 0.0313(19) 0.0149(15) -0.0002(14) 0.0041(14)
C47 0.0195(16) 0.0372(19) 0.0194(15) 0.0198(15) 0.0054(13) 0.0121(14)
C3 0.0252(18) 0.0278(18) 0.037(2) 0.0185(16) -0.0002(15) 0.0090(15)
C49 0.034(2) 0.0218(18) 0.035(2) 0.0087(16) 0.0210(17) 0.0029(15)
C25 0.041(2) 0.0240(19) 0.035(2) 0.0064(16) 0.0270(19) 0.0041(17)
C51 0.033(2) 0.0238(19) 0.056(3) 0.0212(19) -0.0134(19) -0.0033(16)
C13 0.035(2) 0.0241(19) 0.034(2) 0.0047(16) 0.0197(17) -0.0006(16)
C53 0.0234(19) 0.041(2) 0.051(3) 0.024(2) -0.0085(18) 0.0037(17)
C27 0.042(2) 0.0261(19) 0.033(2) 0.0026(17) 0.0214(19) 0.0039(17)
C55 0.029(2) 0.036(2) 0.061(3) 0.027(2) -0.012(2) -0.0023(18)
C7 0.049(3) 0.028(2) 0.050(3) 0.006(2) 0.013(2) 0.011(2)
C57 0.066(3) 0.050(3) 0.040(3) 0.023(2) 0.011(2) 0.023(2)
C29 0.056(3) 0.028(2) 0.030(2) 0.0089(17) 0.0097(19) 0.0104(19)
C59 0.070(4) 0.035(2) 0.051(3) 0.018(2) -0.011(3) 0.016(2)
C15 0.049(3) 0.025(2) 0.039(2) 0.0118(18) 0.004(2) 0.0073(18)
C61 0.064(4) 0.062(3) 0.039(3) 0.016(2) -0.002(2) 0.018(3)
C31 0.063(4) 0.052(3) 0.068(4) 0.023(3) 0.030(3) 0.020(3)
C63 0.080(4) 0.045(3) 0.045(3) 0.009(2) 0.008(3) 0.026(3)

loop_
_atom_type_symbol
_atom_type_description
_atom_type_scat_dispersion_real
_atom_type_scat_dispersion_imag
_atom_type_scat_source
C C 0.0181 0.0091 'International Tables Vol C Tables 4.2.6.8 and 6.1.1.4'
H H 0.0000 0.0000 'International Tables Vol C Tables 4.2.6.8 and 6.1.1.4'
N N 0.0311 0.0180 'International Tables Vol C Tables 4.2.6.8 and 6.1.1.4'
O O 0.0492 0.0322 'International Tables Vol C Tables 4.2.6.8 and 6.1.1.4'
Zn Zn -1.5491 0.6778 'International Tables Vol C Tables 4.2.6.8 and 6.1.1.4'

loop_
_geom_angle_atom_site_label_1
_geom_angle_atom_site_label_2
_geom_angle_atom_site_label_3
_geom_angle
_geom_angle_site_symmetry_1
_geom_angle_site_symmetry_3
_geom_angle_publ_flag
O1 Zn1 Zn3 75.71(6) 1_556 1_656 ?
O4 Zn1 Zn3 172.31(7) . 1_656 ?
O4 Zn1 O1 98.34(9) . 1_556 ?
O4 Zn1 O6 103.09(9) . 1_655 ?
O4 Zn1 O5 102.49(9) . . ?
O4 Zn1 O2 96.77(9) . 1_656 ?
O6 Zn1 Zn3 82.57(7) 1_655 1_656 ?
O6 Zn1 O1 158.15(9) 1_655 1_556 ?
O6 Zn1 O2 89.28(9) 1_655 1_656 ?
O5 Zn1 Zn3 82.45(7) . 1_656 ?
O5 Zn1 O1 88.84(9) . 1_556 ?
O5 Zn1 O6 90.66(9) . 1_655 ?
O5 Zn1 O2 160.23(9) . 1_656 ?
O2 Zn1 Zn3 77.94(6) 1_656 1_656 ?
O2 Zn1 O1 83.97(9) 1_656 1_556 ?
O3 Zn3 Zn1 75.45(6) 1_454 1_454 ?
O3 Zn3 O8 84.75(9) 1_454 1_455 ?
O3 Zn3 O10 88.31(9) 1_454 1_554 ?
O3 Zn3 O11 155.15(9) 1_454 . ?
O8 Zn3 Zn1 81.56(6) 1_455 1_454 ?
O10 Zn3 Zn1 75.42(6) 1_554 1_454 ?
O10 Zn3 O8 156.95(9) 1_554 1_455 ?
O11 Zn3 Zn1 79.87(6) . 1_454 ?
O11 Zn3 O8 88.86(9) . 1_455 ?
O11 Zn3 O10 88.27(9) . 1_554 ?
N2 Zn3 Zn1 171.15(8) . 1_454 ?
N2 Zn3 O3 100.85(10) . 1_454 ?
N2 Zn3 O8 106.30(10) . 1_455 ?
N2 Zn3 O10 96.59(10) . 1_554 ?
N2 Zn3 O11 103.99(10) . . ?
N1 Zn2 O7 97.35(10) . . ?
N1 Zn2 N6 89.56(10) . . ?
N1 Zn2 N3 89.09(10) . . ?
N4 Zn2 N1 170.78(10) . . ?
N4 Zn2 O7 91.87(10) . . ?
N4 Zn2 N6 89.69(10) . . ?
N4 Zn2 N3 89.80(10) . . ?
N6 Zn2 O7 95.45(10) . . ?
N3 Zn2 O7 96.15(10) . . ?
N3 Zn2 N6 168.40(11) . . ?
C22 O1 Zn1 128.22(19) . 1_554 ?
C48 O3 Zn3 128.5(2) . 1_656 ?
Zn1 O4 H4A 109.8 . . ?
Zn1 O4 H4B 109.9 . . ?
H4A O4 H4B 104.1 . . ?
C35 O6 Zn1 121.4(2) . 1_455 ?
C22 O8 Zn3 119.78(19) . 1_655 ?
C35 O10 Zn3 128.5(2) . 1_556 ?
C19 O11 Zn3 123.0(2) . . ?
C48 O5 Zn1 121.1(2) . . ?
C19 O2 Zn1 127.1(2) . 1_454 ?
C12 N1 Zn2 127.2(2) . . ?
C12 N1 C18 106.0(2) . . ?
C18 N1 Zn2 126.0(2) . . ?
C29 O7 Zn2 121.6(2) . . ?
C15 O7 Zn2 121.0(2) . . ?
C15 O7 C29 109.8(3) . . ?
C6 N4 Zn2 126.2(2) . . ?
C17 N4 Zn2 126.2(2) . . ?
C17 N4 C6 106.9(3) . . ?
C1 N6 Zn2 126.3(2) . . ?
C1 N6 C28 107.0(3) . . ?
C28 N6 Zn2 126.4(2) . . ?
C8 N3 Zn2 126.2(2) . . ?
C8 N3 C41 106.7(3) . . ?
C41 N3 Zn2 127.1(2) . . ?
C33 N2 Zn3 122.5(2) . . ?
C37 N2 Zn3 131.8(2) . . ?
C37 N2 C33 105.4(3) . . ?
C37 N5 H5 125.8 . . ?
C37 N5 C23 108.3(3) . . ?
C23 N5 H5 125.8 . . ?
N6 C1 C4 125.6(3) . . ?
N6 C1 C5 109.8(3) . . ?
C4 C1 C5 124.5(3) . . ?
C57 O13 C63 109.8(4) . . ?
C1 C4 C34 117.2(3) . . ?
C18 C4 C1 126.1(3) . . ?
C18 C4 C34 116.7(3) . . ?
C7 O9 C59 110.1(3) . . ?
N4 C6 C10 124.6(3) . . ?
N4 C6 C14 108.7(3) . . ?
C10 C6 C14 126.6(3) . . ?
N3 C8 C52 125.8(3) . . ?
N3 C8 C62 109.4(3) . . ?
C52 C8 C62 124.7(3) . . ?
C6 C10 C42 116.7(3) . . ?
C28 C10 C6 126.1(3) . . ?
C28 C10 C42 117.2(3) . . ?
N1 C12 C56 125.1(3) . . ?
N1 C12 C58 109.2(3) . . ?
C56 C12 C58 125.7(3) . . ?
C6 C14 H14 125.8 . . ?
C64 C14 C6 108.3(3) . . ?
C64 C14 H14 125.8 . . ?
C44 C16 C52 120.0(3) . . ?
C44 C16 C21 118.6(3) . . ?
C21 C16 C52 121.4(3) . . ?
N1 C18 C4 124.6(3) . . ?
N1 C18 C46 108.6(3) . . ?
C4 C18 C46 126.8(3) . . ?
C30 C20 H20 120.0 . . ?
C60 C20 H20 120.0 . . ?
C60 C20 C30 120.1(3) . . ?
O1 C22 O8 124.3(3) . . ?
O1 C22 C32 117.3(3) . . ?
O8 C22 C32 118.4(3) . . ?
C36 C24 C56 119.2(3) . . ?
C36 C24 C11 119.5(3) . . ?
C11 C24 C56 121.3(3) . . ?
C36 C26 H26 120.1 . . ?
C36 C26 C38 119.7(3) . . ?
C38 C26 H26 120.1 . . ?
N6 C28 C10 125.3(3) . . ?
N6 C28 C47 109.2(3) . . ?
C10 C28 C47 125.4(3) . . ?
C20 C30 C48 120.1(3) . . ?
C54 C30 C20 119.4(3) . . ?
C54 C30 C48 120.5(3) . . ?
C50 C32 C22 119.5(3) . . ?
C50 C32 C39 119.8(3) . . ?
C39 C32 C22 120.7(3) . . ?
C25 C34 C4 120.7(3) . . ?
C25 C34 C13 118.6(3) . . ?
C13 C34 C4 120.7(3) . . ?
C24 C36 C26 121.0(3) . . ?
C24 C36 H36 119.5 . . ?
C26 C36 H36 119.5 . . ?
C26 C38 C19 119.2(3) . . ?
C40 C38 C26 119.1(3) . . ?
C40 C38 C19 121.7(3) . . ?
C38 C40 H40 119.7 . . ?
C38 C40 C11 120.5(3) . . ?
C11 C40 H40 119.7 . . ?
C60 C42 C10 122.1(3) . . ?
C60 C42 C9 118.5(3) . . ?
C9 C42 C10 119.4(3) . . ?
C16 C44 H44 119.4 . . ?
C50 C44 C16 121.2(3) . . ?
C50 C44 H44 119.4 . . ?
C18 C46 H46 125.9 . . ?
C58 C46 C18 108.2(3) . . ?
C58 C46 H46 125.9 . . ?
O3 C48 C30 116.3(3) . . ?
O5 C48 O3 125.9(3) . . ?
O5 C48 C30 117.8(3) . . ?
C32 C50 C44 119.7(3) . . ?
C32 C50 H50 120.2 . . ?
C44 C50 H50 120.2 . . ?
C8 C52 C16 117.2(3) . . ?
C17 C52 C8 125.5(3) . . ?
C17 C52 C16 117.4(3) . . ?
C30 C54 H54 119.8 . . ?
C30 C54 C9 120.5(3) . . ?
C9 C54 H54 119.8 . . ?
C12 C56 C24 117.5(3) . . ?
C41 C56 C12 124.9(3) . . ?
C41 C56 C24 117.6(3) . . ?
C12 C58 H58 126.0 . . ?
C46 C58 C12 108.0(3) . . ?
C46 C58 H58 126.0 . . ?
C20 C60 H60 119.6 . . ?
C42 C60 C20 120.7(3) . . ?
C42 C60 H60 119.6 . . ?
C8 C62 H62 126.7 . . ?
C43 C62 C8 106.6(3) . . ?
C43 C62 H62 126.7 . . ?
C14 C64 H64 126.3 . . ?
C14 C64 C17 107.5(3) . . ?
C17 C64 H64 126.3 . . ?
C49 C2 C35 120.6(3) . . ?
C49 C2 C27 119.0(3) . . ?
C27 C2 C35 120.4(3) . . ?
C23 C33 N2 108.3(3) . . ?
C3 C33 N2 130.3(3) . . ?
C3 C33 C23 121.3(3) . . ?
N4 C17 C52 125.9(3) . . ?
N4 C17 C64 108.6(3) . . ?
C52 C17 C64 125.5(3) . . ?
C61 O12 C31 110.6(4) . . ?
O6 C35 C2 117.7(3) . . ?
O10 C35 O6 125.2(3) . . ?
O10 C35 C2 117.1(3) . . ?
C42 C9 H9 119.6 . . ?
C54 C9 C42 120.8(3) . . ?
C54 C9 H9 119.6 . . ?
N2 C37 N5 111.7(3) . . ?
N2 C37 C45 123.7(3) . . ?
N5 C37 C45 124.6(3) . . ?
O11 C19 C38 118.3(3) . . ?
O2 C19 O11 125.1(3) . . ?
O2 C19 C38 116.6(3) . . ?
C32 C39 H39 120.0 . . ?
C21 C39 C32 120.1(3) . . ?
C21 C39 H39 120.0 . . ?
C1 C5 H5A 126.5 . . ?
C47 C5 C1 106.9(3) . . ?
C47 C5 H5A 126.5 . . ?
N3 C41 C56 125.9(3) . . ?
N3 C41 C43 110.1(3) . . ?
C56 C41 C43 124.0(3) . . ?
C16 C21 H21 119.6 . . ?
C39 C21 C16 120.7(3) . . ?
C39 C21 H21 119.6 . . ?
C62 C43 C41 107.2(3) . . ?
C62 C43 H43 126.4 . . ?
C41 C43 H43 126.4 . . ?
C24 C11 C40 120.1(3) . . ?
C24 C11 H11 120.0 . . ?
C40 C11 H11 120.0 . . ?
C37 C45 H45 119.2 . . ?
C45 C45 C37 121.7(4) 2_575 . ?
C45 C45 H45 119.2 2_575 . ?
N5 C23 C33 106.3(3) . . ?
N5 C23 C51 132.0(3) . . ?
C33 C23 C51 121.7(3) . . ?
C28 C47 H47 126.5 . . ?
C5 C47 C28 107.1(3) . . ?
C5 C47 H47 126.5 . . ?
C33 C3 H3 121.7 . . ?
C53 C3 C33 116.6(3) . . ?
C53 C3 H3 121.7 . . ?
C2 C49 H49 119.7 . . ?
C2 C49 C25 120.5(3) . . ?
C25 C49 H49 119.7 . . ?
C34 C25 C49 120.9(3) . . ?
C34 C25 H25 119.5 . . ?
C49 C25 H25 119.5 . . ?
C23 C51 H51 121.8 . . ?
C55 C51 C23 116.5(4) . . ?
C55 C51 H51 121.8 . . ?
C34 C13 H13 119.5 . . ?
C34 C13 C27 120.9(4) . . ?
C27 C13 H13 119.5 . . ?
C3 C53 H53 119.3 . . ?
C3 C53 C55 121.4(4) . . ?
C55 C53 H53 119.3 . . ?
C2 C27 C13 120.0(3) . . ?
C2 C27 H27 120.0 . . ?
C13 C27 H27 120.0 . . ?
C51 C55 C53 122.4(4) . . ?
C51 C55 H55 118.8 . . ?
C53 C55 H55 118.8 . . ?
O9 C7 H7A 109.5 . . ?
O9 C7 H7B 109.5 . . ?
O9 C7 C29 110.9(4) . . ?
H7A C7 H7B 108.0 . . ?
C29 C7 H7A 109.5 . . ?
C29 C7 H7B 109.5 . . ?
O13 C57 H57A 109.3 . . ?
O13 C57 H57B 109.3 . . ?
O13 C57 C61 111.6(4) . . ?
H57A C57 H57B 108.0 . . ?
C61 C57 H57A 109.3 . . ?
C61 C57 H57B 109.3 . . ?
O7 C29 C7 109.3(4) . . ?
O7 C29 H29A 109.8 . . ?
O7 C29 H29B 109.8 . . ?
C7 C29 H29A 109.8 . . ?
C7 C29 H29B 109.8 . . ?
H29A C29 H29B 108.3 . . ?
O9 C59 H59A 109.7 . . ?
O9 C59 H59B 109.7 . . ?
O9 C59 C15 109.8(4) . . ?
H59A C59 H59B 108.2 . . ?
C15 C59 H59A 109.7 . . ?
C15 C59 H59B 109.7 . . ?
O7 C15 C59 110.2(4) . . ?
O7 C15 H15A 109.6 . . ?
O7 C15 H15B 109.6 . . ?
C59 C15 H15A 109.6 . . ?
C59 C15 H15B 109.6 . . ?
H15A C15 H15B 108.1 . . ?
O12 C61 C57 111.1(4) . . ?
O12 C61 H61A 109.4 . . ?
O12 C61 H61B 109.4 . . ?
C57 C61 H61A 109.4 . . ?
C57 C61 H61B 109.4 . . ?
H61A C61 H61B 108.0 . . ?
O12 C31 H31A 109.4 . . ?
O12 C31 H31B 109.4 . . ?
O12 C31 C63 111.1(5) . . ?
H31A C31 H31B 108.0 . . ?
C63 C31 H31A 109.4 . . ?
C63 C31 H31B 109.4 . . ?
O13 C63 C31 109.5(5) . . ?
O13 C63 H63A 109.8 . . ?
O13 C63 H63B 109.8 . . ?
C31 C63 H63A 109.8 . . ?
C31 C63 H63B 109.8 . . ?
H63A C63 H63B 108.2 . . ?

loop_
_geom_bond_atom_site_label_1
_geom_bond_atom_site_label_2
_geom_bond_distance
_geom_bond_site_symmetry_2
_geom_bond_publ_flag
Zn1 Zn3 2.9395(6) 1_656 ?
Zn1 O1 2.101(2) 1_556 ?
Zn1 O4 1.981(2) . ?
Zn1 O6 2.016(2) 1_655 ?
Zn1 O5 2.014(2) . ?
Zn1 O2 2.020(2) 1_656 ?
Zn3 Zn1 2.9395(6) 1_454 ?
Zn3 O3 2.040(2) 1_454 ?
Zn3 O8 2.122(2) 1_455 ?
Zn3 O10 2.057(2) 1_554 ?
Zn3 O11 2.047(2) . ?
Zn3 N2 2.011(3) . ?
Zn2 N1 2.051(2) . ?
Zn2 O7 2.243(2) . ?
Zn2 N4 2.050(2) . ?
Zn2 N6 2.053(3) . ?
Zn2 N3 2.053(3) . ?
O1 Zn1 2.101(2) 1_554 ?
O1 C22 1.264(4) . ?
O3 Zn3 2.040(2) 1_656 ?
O3 C48 1.264(4) . ?
O4 H4A 0.8563 . ?
O4 H4B 0.8563 . ?
O6 Zn1 2.016(2) 1_455 ?
O6 C35 1.268(4) . ?
O8 Zn3 2.122(2) 1_655 ?
O8 C22 1.274(4) . ?
O10 Zn3 2.057(2) 1_556 ?
O10 C35 1.263(4) . ?
O11 C19 1.264(4) . ?
O5 C48 1.254(4) . ?
O2 Zn1 2.020(2) 1_454 ?
O2 C19 1.264(4) . ?
N1 C12 1.378(4) . ?
N1 C18 1.385(4) . ?
O7 C29 1.437(5) . ?
O7 C15 1.416(5) . ?
N4 C6 1.372(4) . ?
N4 C17 1.369(4) . ?
N6 C1 1.365(4) . ?
N6 C28 1.371(4) . ?
N3 C8 1.369(4) . ?
N3 C41 1.371(4) . ?
N2 C33 1.409(4) . ?
N2 C37 1.337(4) . ?
N5 H5 0.8600 . ?
N5 C37 1.348(4) . ?
N5 C23 1.370(5) . ?
C1 C4 1.402(4) . ?
C1 C5 1.444(4) . ?
O13 C57 1.422(6) . ?
O13 C63 1.427(6) . ?
C4 C18 1.397(4) . ?
C4 C34 1.500(4) . ?
O9 C7 1.413(6) . ?
O9 C59 1.443(7) . ?
C6 C10 1.411(4) . ?
C6 C14 1.442(4) . ?
C8 C52 1.402(4) . ?
C8 C62 1.454(4) . ?
C10 C28 1.399(4) . ?
C10 C42 1.497(4) . ?
C12 C56 1.410(4) . ?
C12 C58 1.440(4) . ?
C14 H14 0.9300 . ?
C14 C64 1.310(5) . ?
C16 C44 1.394(5) . ?
C16 C52 1.495(4) . ?
C16 C21 1.392(5) . ?
C18 C46 1.445(4) . ?
C20 H20 0.9300 . ?
C20 C30 1.396(5) . ?
C20 C60 1.395(4) . ?
C22 C32 1.497(4) . ?
C24 C36 1.381(5) . ?
C24 C56 1.498(4) . ?
C24 C11 1.386(5) . ?
C26 H26 0.9300 . ?
C26 C36 1.386(4) . ?
C26 C38 1.404(4) . ?
C28 C47 1.452(4) . ?
C30 C48 1.505(4) . ?
C30 C54 1.385(4) . ?
C32 C50 1.388(5) . ?
C32 C39 1.396(4) . ?
C34 C25 1.374(5) . ?
C34 C13 1.379(5) . ?
C36 H36 0.9300 . ?
C38 C40 1.388(5) . ?
C38 C19 1.500(4) . ?
C40 H40 0.9300 . ?
C40 C11 1.395(4) . ?
C42 C60 1.394(4) . ?
C42 C9 1.398(4) . ?
C44 H44 0.9300 . ?
C44 C50 1.390(4) . ?
C46 H46 0.9300 . ?
C46 C58 1.309(5) . ?
C50 H50 0.9300 . ?
C52 C17 1.395(4) . ?
C54 H54 0.9300 . ?
C54 C9 1.387(4) . ?
C56 C41 1.406(5) . ?
C58 H58 0.9300 . ?
C60 H60 0.9300 . ?
C62 H62 0.9300 . ?
C62 C43 1.359(5) . ?
C64 H64 0.9300 . ?
C64 C17 1.457(4) . ?
C2 C35 1.499(4) . ?
C2 C49 1.375(5) . ?
C2 C27 1.385(5) . ?
C33 C23 1.395(5) . ?
C33 C3 1.394(5) . ?
O12 C61 1.415(7) . ?
O12 C31 1.435(8) . ?
C9 H9 0.9300 . ?
C37 C45 1.466(5) . ?
C39 H39 0.9300 . ?
C39 C21 1.387(5) . ?
C5 H5A 0.9300 . ?
C5 C47 1.353(5) . ?
C41 C43 1.433(5) . ?
C21 H21 0.9300 . ?
C43 H43 0.9300 . ?
C11 H11 0.9300 . ?
C45 C45 1.363(7) 2_575 ?
C45 H45 0.9300 . ?
C23 C51 1.397(5) . ?
C47 H47 0.9300 . ?
C3 H3 0.9300 . ?
C3 C53 1.384(5) . ?
C49 H49 0.9300 . ?
C49 C25 1.391(5) . ?
C25 H25 0.9300 . ?
C51 H51 0.9300 . ?
C51 C55 1.365(6) . ?
C13 H13 0.9300 . ?
C13 C27 1.395(5) . ?
C53 H53 0.9300 . ?
C53 C55 1.401(6) . ?
C27 H27 0.9300 . ?
C55 H55 0.9300 . ?
C7 H7A 0.9700 . ?
C7 H7B 0.9700 . ?
C7 C29 1.516(7) . ?
C57 H57A 0.9700 . ?
C57 H57B 0.9700 . ?
C57 C61 1.483(8) . ?
C29 H29A 0.9700 . ?
C29 H29B 0.9700 . ?
C59 H59A 0.9700 . ?
C59 H59B 0.9700 . ?
C59 C15 1.502(7) . ?
C15 H15A 0.9700 . ?
C15 H15B 0.9700 . ?
C61 H61A 0.9700 . ?
C61 H61B 0.9700 . ?
C31 H31A 0.9700 . ?
C31 H31B 0.9700 . ?
C31 C63 1.487(8) . ?
C63 H63A 0.9700 . ?
C63 H63B 0.9700 . ?

loop_
_geom_torsion_atom_site_label_1
_geom_torsion_atom_site_label_2
_geom_torsion_atom_site_label_3
_geom_torsion_atom_site_label_4
_geom_torsion
_geom_torsion_site_symmetry_1
_geom_torsion_site_symmetry_2
_geom_torsion_site_symmetry_3
_geom_torsion_site_symmetry_4
_geom_torsion_publ_flag
Zn1 O1 C22 O8 -18.8(4) 1_554 . . . ?
Zn1 O1 C22 C32 160.8(2) 1_554 . . . ?
Zn1 O6 C35 O10 -12.4(4) 1_455 . . . ?
Zn1 O6 C35 C2 168.5(2) 1_455 . . . ?
Zn1 O5 C48 O3 -12.9(4) . . . . ?
Zn1 O5 C48 C30 165.5(2) . . . . ?
Zn1 O2 C19 O11 -12.8(4) 1_454 . . . ?
Zn1 O2 C19 C38 166.3(2) 1_454 . . . ?
Zn3 O3 C48 O5 -14.4(5) 1_656 . . . ?
Zn3 O3 C48 C30 167.2(2) 1_656 . . . ?
Zn3 O8 C22 O1 -14.8(4) 1_655 . . . ?
Zn3 O8 C22 C32 165.7(2) 1_655 . . . ?
Zn3 O10 C35 O6 -15.6(4) 1_556 . . . ?
Zn3 O10 C35 C2 163.5(2) 1_556 . . . ?
Zn3 O11 C19 O2 -15.2(4) . . . . ?
Zn3 O11 C19 C38 165.8(2) . . . . ?
Zn3 N2 C33 C23 175.4(2) . . . . ?
Zn3 N2 C33 C3 -2.5(5) . . . . ?
Zn3 N2 C37 N5 -174.6(2) . . . . ?
Zn3 N2 C37 C45 6.0(5) . . . . ?
Zn2 N1 C12 C56 9.9(5) . . . . ?
Zn2 N1 C12 C58 -169.7(2) . . . . ?
Zn2 N1 C18 C4 -12.8(4) . . . . ?
Zn2 N1 C18 C46 168.9(2) . . . . ?
Zn2 O7 C29 C7 -91.0(4) . . . . ?
Zn2 O7 C15 C59 90.0(4) . . . . ?
Zn2 N4 C6 C10 13.0(5) . . . . ?
Zn2 N4 C6 C14 -169.9(2) . . . . ?
Zn2 N4 C17 C52 -7.8(5) . . . . ?
Zn2 N4 C17 C64 170.4(2) . . . . ?
Zn2 N6 C1 C4 0.6(5) . . . . ?
Zn2 N6 C1 C5 -176.5(2) . . . . ?
Zn2 N6 C28 C10 0.6(5) . . . . ?
Zn2 N6 C28 C47 175.9(2) . . . . ?
Zn2 N3 C8 C52 3.9(5) . . . . ?
Zn2 N3 C8 C62 -177.5(2) . . . . ?
Zn2 N3 C41 C56 -3.5(5) . . . . ?
Zn2 N3 C41 C43 177.3(2) . . . . ?
O1 C22 C32 C50 -6.0(4) . . . . ?
O1 C22 C32 C39 172.9(3) . . . . ?
O8 C22 C32 C50 173.6(3) . . . . ?
O8 C22 C32 C39 -7.5(5) . . . . ?
N1 C12 C56 C24 173.4(3) . . . . ?
N1 C12 C56 C41 -4.8(5) . . . . ?
N1 C12 C58 C46 0.9(4) . . . . ?
N1 C18 C46 C58 1.8(4) . . . . ?
N4 C6 C10 C28 -0.2(5) . . . . ?
N4 C6 C10 C42 -177.6(3) . . . . ?
N4 C6 C14 C64 -1.1(4) . . . . ?
N6 C1 C4 C18 7.0(5) . . . . ?
N6 C1 C4 C34 -172.7(3) . . . . ?
N6 C1 C5 C47 2.3(4) . . . . ?
N6 C28 C47 C5 -0.7(4) . . . . ?
N3 C8 C52 C16 178.4(3) . . . . ?
N3 C8 C52 C17 0.1(6) . . . . ?
N3 C8 C62 C43 0.3(4) . . . . ?
N3 C41 C43 C62 0.2(4) . . . . ?
N2 C33 C23 N5 -0.6(4) . . . . ?
N2 C33 C23 C51 -179.7(4) . . . . ?
N2 C33 C3 C53 178.3(4) . . . . ?
N2 C37 C45 C45 -176.2(5) . . . 2_575 ?
N5 C37 C45 C45 4.5(8) . . . 2_575 ?
N5 C23 C51 C55 -178.5(4) . . . . ?
C1 N6 C28 C10 -173.1(3) . . . . ?
C1 N6 C28 C47 2.1(4) . . . . ?
C1 C4 C18 N1 -0.4(5) . . . . ?
C1 C4 C18 C46 177.6(3) . . . . ?
C1 C4 C34 C25 -89.7(4) . . . . ?
C1 C4 C34 C13 89.2(4) . . . . ?
C1 C5 C47 C28 -0.9(4) . . . . ?
O13 C57 C61 O12 -56.1(6) . . . . ?
C4 C1 C5 C47 -174.8(3) . . . . ?
C4 C18 C46 C58 -176.4(3) . . . . ?
C4 C34 C25 C49 -179.9(4) . . . . ?
C4 C34 C13 C27 179.0(4) . . . . ?
O9 C7 C29 O7 -58.1(5) . . . . ?
O9 C59 C15 O7 59.2(5) . . . . ?
C6 N4 C17 C52 -178.5(3) . . . . ?
C6 N4 C17 C64 -0.4(4) . . . . ?
C6 C10 C28 N6 -7.1(5) . . . . ?
C6 C10 C28 C47 178.4(3) . . . . ?
C6 C10 C42 C60 -119.5(3) . . . . ?
C6 C10 C42 C9 61.3(4) . . . . ?
C6 C14 C64 C17 0.8(4) . . . . ?
C8 N3 C41 C56 179.3(3) . . . . ?
C8 N3 C41 C43 0.0(4) . . . . ?
C8 C52 C17 N4 2.0(6) . . . . ?
C8 C52 C17 C64 -175.9(3) . . . . ?
C8 C62 C43 C41 -0.3(4) . . . . ?
C10 C6 C14 C64 175.9(3) . . . . ?
C10 C28 C47 C5 174.6(3) . . . . ?
C10 C42 C60 C20 -178.3(3) . . . . ?
C10 C42 C9 C54 178.5(3) . . . . ?
C12 N1 C18 C4 177.1(3) . . . . ?
C12 N1 C18 C46 -1.2(3) . . . . ?
C12 C56 C41 N3 1.4(6) . . . . ?
C12 C56 C41 C43 -179.4(3) . . . . ?
C14 C6 C10 C28 -176.8(3) . . . . ?
C14 C6 C10 C42 5.9(5) . . . . ?
C14 C64 C17 N4 -0.3(4) . . . . ?
C14 C64 C17 C52 177.9(3) . . . . ?
C16 C44 C50 C32 1.1(5) . . . . ?
C16 C52 C17 N4 -176.3(3) . . . . ?
C16 C52 C17 C64 5.8(5) . . . . ?
C18 N1 C12 C56 179.9(3) . . . . ?
C18 N1 C12 C58 0.3(3) . . . . ?
C18 C4 C34 C25 90.6(4) . . . . ?
C18 C4 C34 C13 -90.6(4) . . . . ?
C18 C46 C58 C12 -1.6(4) . . . . ?
C20 C30 C48 O3 -178.1(3) . . . . ?
C20 C30 C48 O5 3.4(5) . . . . ?
C20 C30 C54 C9 1.8(5) . . . . ?
C22 C32 C50 C44 177.7(3) . . . . ?
C22 C32 C39 C21 -178.2(3) . . . . ?
C24 C56 C41 N3 -176.8(3) . . . . ?
C24 C56 C41 C43 2.3(5) . . . . ?
C26 C38 C40 C11 2.5(5) . . . . ?
C26 C38 C19 O11 161.1(3) . . . . ?
C26 C38 C19 O2 -18.0(4) . . . . ?
C28 N6 C1 C4 174.4(3) . . . . ?
C28 N6 C1 C5 -2.7(4) . . . . ?
C28 C10 C42 C60 63.0(4) . . . . ?
C28 C10 C42 C9 -116.2(3) . . . . ?
C30 C20 C60 C42 0.2(5) . . . . ?
C30 C54 C9 C42 -0.7(5) . . . . ?
C32 C39 C21 C16 -0.2(5) . . . . ?
C34 C4 C18 N1 179.3(3) . . . . ?
C34 C4 C18 C46 -2.7(5) . . . . ?
C34 C13 C27 C2 0.1(7) . . . . ?
C36 C24 C56 C12 -82.4(4) . . . . ?
C36 C24 C56 C41 96.0(4) . . . . ?
C36 C24 C11 C40 -0.4(5) . . . . ?
C36 C26 C38 C40 -1.1(5) . . . . ?
C36 C26 C38 C19 179.6(3) . . . . ?
C38 C26 C36 C24 -1.0(5) . . . . ?
C38 C40 C11 C24 -1.8(5) . . . . ?
C40 C38 C19 O11 -18.1(4) . . . . ?
C40 C38 C19 O2 162.8(3) . . . . ?
C42 C10 C28 N6 170.2(3) . . . . ?
C42 C10 C28 C47 -4.3(5) . . . . ?
C44 C16 C52 C8 -110.7(4) . . . . ?
C44 C16 C52 C17 67.7(4) . . . . ?
C44 C16 C21 C39 0.0(5) . . . . ?
C48 C30 C54 C9 -177.6(3) . . . . ?
C50 C32 C39 C21 0.8(5) . . . . ?
C52 C8 C62 C43 178.9(4) . . . . ?
C52 C16 C44 C50 179.6(3) . . . . ?
C52 C16 C21 C39 179.9(3) . . . . ?
C54 C30 C48 O3 1.3(4) . . . . ?
C54 C30 C48 O5 -177.2(3) . . . . ?
C56 C12 C58 C46 -178.8(3) . . . . ?
C56 C24 C36 C26 -177.5(3) . . . . ?
C56 C24 C11 C40 178.9(3) . . . . ?
C56 C41 C43 C62 -179.1(3) . . . . ?
C58 C12 C56 C24 -7.0(5) . . . . ?
C58 C12 C56 C41 174.7(3) . . . . ?
C60 C20 C30 C48 177.9(3) . . . . ?
C60 C20 C30 C54 -1.5(5) . . . . ?
C60 C42 C9 C54 -0.7(5) . . . . ?
C62 C8 C52 C16 -0.1(5) . . . . ?
C62 C8 C52 C17 -178.3(3) . . . . ?
C2 C49 C25 C34 1.7(7) . . . . ?
C33 N2 C37 N5 -1.0(4) . . . . ?
C33 N2 C37 C45 179.6(3) . . . . ?
C33 C23 C51 C55 0.3(7) . . . . ?
C33 C3 C53 C55 1.4(7) . . . . ?
C17 N4 C6 C10 -176.2(3) . . . . ?
C17 N4 C6 C14 0.9(4) . . . . ?
O12 C31 C63 O13 58.6(6) . . . . ?
C35 C2 C49 C25 176.7(4) . . . . ?
C35 C2 C27 C13 -177.6(4) . . . . ?
C9 C42 C60 C20 0.9(5) . . . . ?
C37 N2 C33 C23 1.0(4) . . . . ?
C37 N2 C33 C3 -176.9(4) . . . . ?
C37 N5 C23 C33 0.1(4) . . . . ?
C37 N5 C23 C51 179.0(4) . . . . ?
C19 C38 C40 C11 -178.2(3) . . . . ?
C39 C32 C50 C44 -1.2(5) . . . . ?
C5 C1 C4 C18 -176.3(3) . . . . ?
C5 C1 C4 C34 3.9(5) . . . . ?
C41 N3 C8 C52 -178.8(3) . . . . ?
C41 N3 C8 C62 -0.1(4) . . . . ?
C21 C16 C44 C50 -0.5(5) . . . . ?
C21 C16 C52 C8 69.4(4) . . . . ?
C21 C16 C52 C17 -112.2(4) . . . . ?
C11 C24 C36 C26 1.8(5) . . . . ?
C11 C24 C56 C12 98.3(4) . . . . ?
C11 C24 C56 C41 -83.2(4) . . . . ?
C23 N5 C37 N2 0.6(4) . . . . ?
C23 N5 C37 C45 -180.0(4) . . . . ?
C23 C33 C3 C53 0.7(6) . . . . ?
C23 C51 C55 C53 1.8(8) . . . . ?
C3 C33 C23 N5 177.5(3) . . . . ?
C3 C33 C23 C51 -1.6(6) . . . . ?
C3 C53 C55 C51 -2.7(8) . . . . ?
C49 C2 C35 O6 -3.8(5) . . . . ?
C49 C2 C35 O10 177.0(3) . . . . ?
C49 C2 C27 C13 2.8(7) . . . . ?
C25 C34 C13 C27 -2.1(7) . . . . ?
C13 C34 C25 C49 1.3(7) . . . . ?
C27 C2 C35 O6 176.7(4) . . . . ?
C27 C2 C35 O10 -2.5(5) . . . . ?
C27 C2 C49 C25 -3.7(7) . . . . ?
C7 O9 C59 C15 -57.8(5) . . . . ?
C57 O13 C63 C31 -58.7(6) . . . . ?
C29 O7 C15 C59 -60.1(4) . . . . ?
C59 O9 C7 C29 57.7(5) . . . . ?
C15 O7 C29 C7 58.8(4) . . . . ?
C61 O12 C31 C63 -56.6(6) . . . . ?
C31 O12 C61 C57 54.7(6) . . . . ?
C63 O13 C57 C61 58.0(6) . . . . ?

loop_
_smtbx_masks_void_nr
_smtbx_masks_void_average_x
_smtbx_masks_void_average_y
_smtbx_masks_void_average_z
_smtbx_masks_void_volume
_smtbx_masks_void_count_electrons
_smtbx_masks_void_content
1 -0.522 -0.793 -0.022 1469.8 425.7 ?
